data_4500597
loop_
_publ_author_name
'Wu, Hua'
'Liu, Hai-Yan'
'Yang, Jin'
'Liu, Bo'
'Ma, Jian-Fang'
'Liu, Ying-Ying'
'Liu, Yun-Yu'

_publ_section_title
;
 Series of Coordination Polymers Based on Different Carboxylates and a
 Tri(4-imidazolylphenyl)amine Ligand: Entangled Structures and
 Photoluminescence
;
_journal_issue 6
_journal_name_full 'Crystal Growth &amp; Design'
_journal_page_first 2317
_journal_paper_doi 10.1021/cg200005q
_journal_volume 11
_journal_year 2011
_chemical_formula_moiety 'C35 H24 Mn N8 O4, H2 O '
_chemical_formula_sum 'C35 H28 Mn N8 O5'
_chemical_formula_weight 695.59
_chemical_name_systematic
;
 ?
;
_space_group_IT_number 14
_symmetry_cell_setting monoclinic
_symmetry_space_group_name_Hall '-P 2ybc'
_symmetry_space_group_name_H-M 'P 1 21/c 1'
_atom_sites_solution_hydrogens geom
_atom_sites_solution_primary direct
_atom_sites_solution_secondary difmap
_audit_creation_method SHELXL-97
_cell_angle_alpha 90.00
_cell_angle_beta 104.583(4)
_cell_angle_gamma 90.00
_cell_formula_units_Z 4
_cell_length_a 10.1120(3)
_cell_length_b 18.3860(7)
_cell_length_c 18.4730(6)
_cell_measurement_temperature 293(2)
_cell_volume 3323.8(2)
_computing_cell_refinement CrysAlis
_computing_data_collection 'CrysAlis (Oxford Diffraction, 2006)'
_computing_data_reduction CrysAlis
_computing_structure_refinement 'SHELXL-97 (Sheldrick, 2008)'
_computing_structure_solution 'SHELXS-97 (Sheldrick, 1997)'
_diffrn_ambient_temperature 293(2)
_diffrn_detector_area_resol_mean 10.0
_diffrn_measured_fraction_theta_full 0.991
_diffrn_measured_fraction_theta_max 0.989
_diffrn_measurement_device_type 'Oxford Diffraction Gemini R Ultra'
_diffrn_measurement_method '\w scan'
_diffrn_radiation_monochromator graphite
_diffrn_radiation_source 'fine-focus sealed tube'
_diffrn_radiation_type MoK\a
_diffrn_radiation_wavelength 0.71073
_diffrn_reflns_av_R_equivalents 0.0505
_diffrn_reflns_av_sigmaI/netI 0.1209
_diffrn_reflns_limit_h_max 12
_diffrn_reflns_limit_h_min -10
_diffrn_reflns_limit_k_max 22
_diffrn_reflns_limit_k_min -19
_diffrn_reflns_limit_l_max 21
_diffrn_reflns_limit_l_min -22
_diffrn_reflns_number 12467
_diffrn_reflns_theta_full 25.00
_diffrn_reflns_theta_max 25.35
_diffrn_reflns_theta_min 4.16
_exptl_absorpt_coefficient_mu 0.452
_exptl_absorpt_correction_T_max 0.928
_exptl_absorpt_correction_T_min 0.889
_exptl_absorpt_correction_type multi-scan
_exptl_absorpt_process_details
;
CrysAlis (Oxford Diffraction, 2006)
;
_exptl_crystal_colour colorless
_exptl_crystal_density_diffrn 1.390
_exptl_crystal_density_method 'not measured'
_exptl_crystal_description BLOCK
_exptl_crystal_F_000 1436
_exptl_crystal_size_max 0.23
_exptl_crystal_size_mid 0.21
_exptl_crystal_size_min 0.15
_refine_diff_density_max 0.886
_refine_diff_density_min -0.739
_refine_diff_density_rms 0.059
_refine_ls_extinction_method none
_refine_ls_goodness_of_fit_ref 0.855
_refine_ls_hydrogen_treatment mixed
_refine_ls_matrix_type full
_refine_ls_number_parameters 446
_refine_ls_number_reflns 6018
_refine_ls_number_restraints 9
_refine_ls_restrained_S_all 0.858
_refine_ls_R_factor_all 0.1237
_refine_ls_R_factor_gt 0.0564
_refine_ls_shift/su_max 0.000
_refine_ls_shift/su_mean 0.000
_refine_ls_structure_factor_coef Fsqd
_refine_ls_weighting_details 'calc w=1/[\s^2^(Fo^2^)+(0.0725P)^2^+0.0000P] where P=(Fo^2^+2Fc^2^)/3'
_refine_ls_weighting_scheme calc
_refine_ls_wR_factor_gt 0.1297
_refine_ls_wR_factor_ref 0.1448
_reflns_number_gt 2879
_reflns_number_total 6018
_reflns_threshold_expression >2\s(I)
_cod_data_source_file cg200005q_si_002.cif
_cod_data_source_block compound5
_cod_depositor_comments
;
The following automatic conversions were performed:

'_symmetry_cell_setting' value 'Monoclinic' changed to 'monoclinic'
according to /home/saulius/struct/CIF-dictionaries/cif_core.dic
dictionary named 'cif_core.dic' version 2.4.1 from 2010-06-29.

Automatic conversion script
Id: cif_fix_values 1715 2011-07-08 13:25:40Z adriana 
;
_cod_original_cell_volume 3323.84(19)
_cod_original_sg_symbol_Hall '-P 2ybc  '
_cod_original_sg_symbol_H-M 'P 21/c '
_cod_database_code 4500597

loop_
_symmetry_equiv_pos_as_xyz
'x, y, z'
'-x, y+1/2, -z+1/2'
'-x, -y, -z'
'x, -y-1/2, z-1/2'

loop_
_atom_site_label
_atom_site_type_symbol
_atom_site_fract_x
_atom_site_fract_y
_atom_site_fract_z
_atom_site_U_iso_or_equiv
_atom_site_adp_type
_atom_site_occupancy
_atom_site_symmetry_multiplicity
_atom_site_calc_flag
_atom_site_refinement_flags
Mn1 Mn 0.68060(5) 0.09909(4) 0.39177(3) 0.0359(2) Uani 1 1 d .
C1 C 1.0255(4) 0.1186(2) 0.3024(2) 0.0418(11) Uani 1 1 d .
C2 C 1.1635(4) 0.1093(2) 0.3365(2) 0.0408(10) Uani 1 1 d .
H2 H 1.1905 0.0952 0.3864 0.049 Uiso 1 1 calc R
C3 C 1.2607(3) 0.1208(2) 0.2973(2) 0.0411(11) Uani 1 1 d .
C4 C 1.2199(4) 0.1424(2) 0.2227(2) 0.0428(11) Uani 1 1 d .
H4 H 1.2852 0.1495 0.1958 0.051 Uiso 1 1 calc R
C5 C 1.0831(4) 0.1535(2) 0.1881(2) 0.0430(11) Uani 1 1 d .
C6 C 0.9876(4) 0.1410(3) 0.2291(2) 0.0451(11) Uani 1 1 d .
H6 H 0.8954 0.1480 0.2063 0.054 Uiso 1 1 calc R
C7 C 0.9191(4) 0.1044(3) 0.3442(2) 0.0497(11) Uani 1 1 d .
C8 C 1.4089(4) 0.1084(3) 0.3341(3) 0.0502(12) Uani 1 1 d .
C9 C 0.7704(4) -0.3304(3) 0.5386(2) 0.0448(11) Uani 1 1 d .
C10 C 0.8646(4) -0.2754(2) 0.5500(2) 0.0462(11) Uani 1 1 d .
H10 H 0.9464 -0.2807 0.5864 0.055 Uiso 1 1 calc R
C11 C 0.8400(4) -0.2120(3) 0.5083(2) 0.0478(11) Uani 1 1 d .
H11 H 0.9047 -0.1749 0.5172 0.057 Uiso 1 1 calc R
C12 C 0.7198(4) -0.2038(2) 0.4538(2) 0.0422(10) Uani 1 1 d .
C13 C 0.6259(5) -0.2590(3) 0.4416(3) 0.0599(13) Uani 1 1 d .
H13 H 0.5449 -0.2541 0.4045 0.072 Uiso 1 1 calc R
C14 C 0.6497(4) -0.3213(3) 0.4831(3) 0.0592(13) Uani 1 1 d .
H14 H 0.5845 -0.3581 0.4743 0.071 Uiso 1 1 calc R
C15 C 0.6358(5) -0.1328(3) 0.3359(2) 0.0631(14) Uani 1 1 d .
H15 H 0.6069 -0.1709 0.3026 0.076 Uiso 1 1 calc R
C16 C 0.6287(5) -0.0615(3) 0.3198(2) 0.0612(13) Uani 1 1 d .
H16 H 0.5937 -0.0420 0.2723 0.073 Uiso 1 1 calc R
C17 C 0.7177(5) -0.0709(3) 0.4355(2) 0.0530(12) Uani 1 1 d .
H17 H 0.7571 -0.0594 0.4853 0.064 Uiso 1 1 calc R
C18 C 0.8821(4) -0.3984(3) 0.6520(2) 0.0461(10) Uani 1 1 d .
C19 C 0.9856(5) -0.4490(3) 0.6696(2) 0.0624(13) Uani 1 1 d .
H19 H 0.9949 -0.4832 0.6342 0.075 Uiso 1 1 calc R
C20 C 1.0754(5) -0.4492(3) 0.7395(3) 0.0640(13) Uani 1 1 d .
H20 H 1.1457 -0.4832 0.7504 0.077 Uiso 1 1 calc R
C21 C 1.0625(4) -0.4001(3) 0.7928(2) 0.0465(11) Uani 1 1 d .
C22 C 0.9594(5) -0.3499(3) 0.7755(2) 0.0683(15) Uani 1 1 d .
H22 H 0.9505 -0.3158 0.8111 0.082 Uiso 1 1 calc R
C23 C 0.8692(5) -0.3491(3) 0.7061(2) 0.0664(15) Uani 1 1 d .
H23 H 0.7988 -0.3152 0.6956 0.080 Uiso 1 1 calc R
C24 C 1.2970(6) -0.3961(4) 0.8715(3) 0.0952(18) Uani 1 1 d U
H24 H 1.3415 -0.3941 0.8332 0.114 Uiso 1 1 calc R
C25 C 1.3580(5) -0.3963(5) 0.9457(3) 0.119(3) Uani 1 1 d .
H25 H 1.4515 -0.3926 0.9669 0.142 Uiso 1 1 calc R
C27 C 1.1475(4) -0.4040(3) 0.9322(2) 0.0469(11) Uani 1 1 d .
H27 H 1.0630 -0.4080 0.9432 0.056 Uiso 1 1 calc R
C28 C 0.7810(6) -0.4698(3) 0.4674(3) 0.0737(16) Uani 1 1 d .
H28 H 0.8135 -0.4305 0.4453 0.088 Uiso 1 1 calc R
C29 C 0.7508(6) -0.5341(3) 0.4290(3) 0.0786(17) Uani 1 1 d .
H29 H 0.7591 -0.5372 0.3801 0.094 Uiso 1 1 calc R
C30 C 0.7089(5) -0.5936(3) 0.4615(2) 0.0547(12) Uani 1 1 d .
C31 C 0.6929(4) -0.5882(3) 0.5324(3) 0.0554(12) Uani 1 1 d .
H31 H 0.6642 -0.6284 0.5550 0.066 Uiso 1 1 calc R
C32 C 0.7195(4) -0.5227(3) 0.5708(2) 0.0554(12) Uani 1 1 d .
H32 H 0.7073 -0.5191 0.6190 0.066 Uiso 1 1 calc R
C33 C 0.7633(4) -0.4635(2) 0.5387(2) 0.0444(11) Uani 1 1 d .
C34 C 0.7036(5) -0.7285(3) 0.4451(3) 0.0539(12) Uani 1 1 d .
H34 H 0.7377 -0.7403 0.4953 0.065 Uiso 1 1 calc R
C35 C 0.6715(13) -0.6649(7) 0.3417(6) 0.083(3) Uiso 0.50 1 d P
C36 C 0.6657(12) -0.7379(7) 0.3273(6) 0.070(3) Uiso 0.50 1 d P
C36' C 0.5838(15) -0.7397(8) 0.3344(8) 0.098(4) Uiso 0.50 1 d P
C35' C 0.5873(14) -0.6644(8) 0.3498(7) 0.095(4) Uiso 0.50 1 d P
O1 O 0.7958(3) 0.10968(19) 0.30824(18) 0.0649(10) Uani 1 1 d .
O2 O 0.9532(3) 0.0884(2) 0.41178(17) 0.0729(11) Uani 1 1 d .
O1W O 0.6047(4) 0.1422(3) 0.1786(2) 0.1250(19) Uani 1 1 d .
O3 O 1.4478(3) 0.1010(2) 0.40270(17) 0.0687(10) Uani 1 1 d .
O4 O 1.4927(3) 0.10537(19) 0.29368(17) 0.0601(9) Uani 1 1 d .
N1 N 0.7919(4) -0.3963(2) 0.57870(18) 0.0513(9) Uani 1 1 d .
N2 N 1.1614(3) -0.3993(2) 0.86268(18) 0.0552(10) Uani 1 1 d .
N3 N 1.2622(3) -0.4026(2) 0.98349(17) 0.0449(9) Uani 1 1 d .
N4 N 0.6936(3) -0.1385(2) 0.41067(17) 0.0420(9) Uani 1 1 d .
N5 N 0.6801(4) -0.0219(2) 0.38262(19) 0.0479(9) Uani 1 1 d .
N6 N 1.0413(4) 0.1774(3) 0.11431(19) 0.0709(13) Uani 1 1 d D
N7 N 0.6827(5) -0.6606(2) 0.4219(2) 0.0738(13) Uani 1 1 d .
N8 N 0.6736(5) -0.7776(2) 0.3936(2) 0.0711(12) Uani 1 1 d .
H6NA H 1.092(4) 0.193(3) 0.089(2) 0.107 Uiso 1 1 d D
H6NB H 0.966(3) 0.166(4) 0.090(2) 0.107 Uiso 1 1 d D

loop_
_atom_site_aniso_label
_atom_site_aniso_U_11
_atom_site_aniso_U_22
_atom_site_aniso_U_33
_atom_site_aniso_U_23
_atom_site_aniso_U_13
_atom_site_aniso_U_12
Mn1 0.0358(3) 0.0362(4) 0.0361(3) 0.0005(3) 0.0100(2) -0.0021(3)
C1 0.034(2) 0.048(3) 0.046(2) -0.005(2) 0.0146(19) -0.006(2)
C2 0.037(2) 0.048(3) 0.038(2) 0.000(2) 0.0103(17) -0.003(2)
C3 0.0300(19) 0.050(3) 0.043(2) -0.002(2) 0.0096(18) -0.0037(19)
C4 0.035(2) 0.052(3) 0.046(2) 0.000(2) 0.0188(19) -0.005(2)
C5 0.040(2) 0.046(3) 0.043(2) 0.005(2) 0.0100(19) -0.001(2)
C6 0.029(2) 0.059(3) 0.046(2) 0.001(2) 0.0065(19) -0.001(2)
C7 0.044(2) 0.057(3) 0.055(3) -0.011(2) 0.025(2) -0.015(2)
C8 0.037(2) 0.053(3) 0.059(3) -0.001(2) 0.010(2) -0.004(2)
C9 0.055(3) 0.033(3) 0.041(2) -0.003(2) 0.004(2) -0.003(2)
C10 0.054(3) 0.038(3) 0.040(2) -0.005(2) 0.000(2) -0.007(2)
C11 0.060(3) 0.036(3) 0.046(2) -0.005(2) 0.011(2) -0.013(2)
C12 0.051(3) 0.030(3) 0.044(2) 0.000(2) 0.010(2) 0.000(2)
C13 0.048(3) 0.048(4) 0.073(3) 0.011(3) -0.005(2) 0.000(3)
C14 0.047(3) 0.046(3) 0.077(3) 0.007(3) -0.001(2) -0.011(2)
C15 0.100(4) 0.034(3) 0.047(3) -0.004(2) 0.002(3) 0.003(3)
C16 0.092(4) 0.047(4) 0.040(3) 0.002(2) 0.010(2) 0.010(3)
C17 0.077(3) 0.035(3) 0.040(3) 0.000(2) 0.001(2) -0.001(3)
C18 0.060(3) 0.030(3) 0.045(2) 0.001(2) 0.007(2) 0.001(2)
C19 0.080(3) 0.048(4) 0.053(3) -0.013(2) 0.006(3) 0.010(3)
C20 0.071(3) 0.054(4) 0.061(3) -0.004(3) 0.005(3) 0.017(3)
C21 0.045(2) 0.053(3) 0.039(2) 0.006(2) 0.0061(19) 0.002(3)
C22 0.081(4) 0.081(4) 0.040(3) -0.014(3) 0.011(3) 0.008(3)
C23 0.073(3) 0.068(4) 0.051(3) -0.008(3) 0.002(3) 0.027(3)
C24 0.094(2) 0.101(2) 0.093(2) 0.0009(10) 0.0266(11) -0.0018(10)
C25 0.045(3) 0.274(10) 0.035(3) 0.002(4) 0.007(2) -0.020(4)
C27 0.042(2) 0.058(3) 0.043(2) 0.000(2) 0.014(2) 0.003(2)
C28 0.127(5) 0.042(4) 0.059(3) -0.006(3) 0.037(3) -0.024(3)
C29 0.148(5) 0.039(4) 0.055(3) -0.008(3) 0.037(3) -0.017(3)
C30 0.074(3) 0.034(3) 0.050(3) -0.007(2) 0.003(2) -0.008(3)
C31 0.061(3) 0.040(3) 0.065(3) -0.002(2) 0.015(2) -0.013(3)
C32 0.065(3) 0.051(4) 0.053(3) -0.006(2) 0.020(2) -0.009(3)
C33 0.053(3) 0.028(3) 0.048(2) 0.001(2) 0.005(2) -0.002(2)
C34 0.069(3) 0.038(3) 0.052(3) 0.001(3) 0.009(2) -0.004(3)
O1 0.0358(15) 0.083(3) 0.083(2) 0.0174(19) 0.0277(15) 0.0067(17)
O2 0.0641(19) 0.115(3) 0.0455(18) -0.0141(19) 0.0241(16) -0.041(2)
O1W 0.101(3) 0.219(6) 0.059(2) 0.016(3) 0.027(2) 0.039(3)
O3 0.0428(16) 0.097(3) 0.058(2) 0.008(2) -0.0037(15) 0.0040(19)
O4 0.0360(14) 0.071(3) 0.076(2) 0.0033(18) 0.0180(15) 0.0038(17)
N1 0.072(2) 0.030(2) 0.0435(19) -0.0043(18) -0.0010(17) -0.002(2)
N2 0.0455(19) 0.079(3) 0.0407(19) 0.004(2) 0.0108(16) -0.006(2)
N3 0.0393(17) 0.059(3) 0.0381(17) 0.0006(18) 0.0117(16) 0.0003(19)
N4 0.055(2) 0.029(2) 0.041(2) -0.0001(17) 0.0090(17) 0.0003(18)
N5 0.060(2) 0.040(2) 0.045(2) 0.0010(19) 0.0158(18) 0.001(2)
N6 0.060(2) 0.106(4) 0.044(2) 0.022(2) 0.0079(19) 0.002(3)
N7 0.129(4) 0.034(3) 0.044(2) -0.007(2) -0.004(2) -0.009(3)
N8 0.122(4) 0.035(3) 0.047(2) -0.005(2) 0.006(2) -0.007(3)

loop_
_atom_type_symbol
_atom_type_description
_atom_type_scat_dispersion_real
_atom_type_scat_dispersion_imag
_atom_type_scat_source
C C 0.0033 0.0016 'International Tables Vol C Tables 4.2.6.8 and 6.1.1.4'
H H 0.0000 0.0000 'International Tables Vol C Tables 4.2.6.8 and 6.1.1.4'
O O 0.0106 0.0060 'International Tables Vol C Tables 4.2.6.8 and 6.1.1.4'
Mn Mn 0.3368 0.7283 'International Tables Vol C Tables 4.2.6.8 and 6.1.1.4'
N N 0.0061 0.0033 'International Tables Vol C Tables 4.2.6.8 and 6.1.1.4'

loop_
_geom_angle_atom_site_label_1
_geom_angle_atom_site_label_2
_geom_angle_atom_site_label_3
_geom_angle
_geom_angle_site_symmetry_1
_geom_angle_site_symmetry_3
O1 Mn1 N3 133.78(11) . 2_756
O1 Mn1 N5 91.55(12) . .
N3 Mn1 N5 93.39(14) 2_756 .
O1 Mn1 N8 86.84(14) . 1_565
N3 Mn1 N8 90.00(14) 2_756 1_565
N5 Mn1 N8 176.45(14) . 1_565
O1 Mn1 O4 85.36(11) . 1_455
N3 Mn1 O4 140.46(10) 2_756 1_455
N5 Mn1 O4 90.28(13) . 1_455
N8 Mn1 O4 86.44(15) 1_565 1_455
O1 Mn1 O3 140.37(11) . 1_455
N3 Mn1 O3 85.33(11) 2_756 1_455
N5 Mn1 O3 92.11(13) . 1_455
N8 Mn1 O3 87.12(15) 1_565 1_455
O4 Mn1 O3 55.18(10) 1_455 1_455
C6 C1 C2 118.9(3) . .
C6 C1 C7 120.1(4) . .
C2 C1 C7 121.0(4) . .
C3 C2 C1 120.8(4) . .
C3 C2 H2 119.6 . .
C1 C2 H2 119.6 . .
C2 C3 C4 119.5(3) . .
C2 C3 C8 120.2(4) . .
C4 C3 C8 120.4(3) . .
C5 C4 C3 120.7(3) . .
C5 C4 H4 119.7 . .
C3 C4 H4 119.7 . .
C4 C5 C6 118.4(4) . .
C4 C5 N6 121.3(3) . .
C6 C5 N6 120.3(4) . .
C1 C6 C5 121.8(4) . .
C1 C6 H6 119.1 . .
C5 C6 H6 119.1 . .
O2 C7 O1 122.3(3) . .
O2 C7 C1 120.4(4) . .
O1 C7 C1 117.4(4) . .
O3 C8 O4 120.9(4) . .
O3 C8 C3 120.4(4) . .
O4 C8 C3 118.7(4) . .
C10 C9 C14 118.2(4) . .
C10 C9 N1 123.0(4) . .
C14 C9 N1 118.8(4) . .
C9 C10 C11 121.0(4) . .
C9 C10 H10 119.5 . .
C11 C10 H10 119.5 . .
C12 C11 C10 120.1(4) . .
C12 C11 H11 120.0 . .
C10 C11 H11 120.0 . .
C13 C12 C11 119.1(4) . .
C13 C12 N4 120.5(4) . .
C11 C12 N4 120.4(4) . .
C14 C13 C12 120.8(4) . .
C14 C13 H13 119.6 . .
C12 C13 H13 119.6 . .
C13 C14 C9 120.8(4) . .
C13 C14 H14 119.6 . .
C9 C14 H14 119.6 . .
C16 C15 N4 106.7(4) . .
C16 C15 H15 126.7 . .
N4 C15 H15 126.7 . .
C15 C16 N5 110.2(4) . .
C15 C16 H16 124.9 . .
N5 C16 H16 124.9 . .
N5 C17 N4 113.1(4) . .
N5 C17 H17 123.5 . .
N4 C17 H17 123.5 . .
C19 C18 C23 118.5(4) . .
C19 C18 N1 120.5(4) . .
C23 C18 N1 121.0(4) . .
C18 C19 C20 120.4(4) . .
C18 C19 H19 119.8 . .
C20 C19 H19 119.8 . .
C21 C20 C19 120.9(5) . .
C21 C20 H20 119.5 . .
C19 C20 H20 119.5 . .
C20 C21 C22 118.8(4) . .
C20 C21 N2 119.3(4) . .
C22 C21 N2 121.7(4) . .
C21 C22 C23 120.9(4) . .
C21 C22 H22 119.6 . .
C23 C22 H22 119.6 . .
C22 C23 C18 120.5(5) . .
C22 C23 H23 119.7 . .
C18 C23 H23 119.7 . .
N2 C24 C25 108.3(5) . .
N2 C24 H24 125.9 . .
C25 C24 H24 125.9 . .
N3 C25 C24 108.9(5) . .
N3 C25 H25 125.6 . .
C24 C25 H25 125.6 . .
N3 C27 N2 114.3(3) . .
N3 C27 H27 122.9 . .
N2 C27 H27 122.9 . .
C29 C28 C33 120.0(5) . .
C29 C28 H28 120.0 . .
C33 C28 H28 120.0 . .
C30 C29 C28 121.1(5) . .
C30 C29 H29 119.4 . .
C28 C29 H29 119.4 . .
C31 C30 C29 119.3(5) . .
C31 C30 N7 120.3(4) . .
C29 C30 N7 120.4(4) . .
C30 C31 C32 119.9(4) . .
C30 C31 H31 120.0 . .
C32 C31 H31 120.0 . .
C33 C32 C31 120.7(4) . .
C33 C32 H32 119.6 . .
C31 C32 H32 119.6 . .
C32 C33 C28 118.9(4) . .
C32 C33 N1 120.6(4) . .
C28 C33 N1 120.5(4) . .
N8 C34 N7 115.6(4) . .
N8 C34 H34 122.2 . .
N7 C34 H34 122.2 . .
C35' C35 C36 92.6(15) . .
C35' C35 N7 70.4(12) . .
C36 C35 N7 103.9(9) . .
C35' C35 C36' 60.1(13) . .
C36 C35 C36' 32.5(6) . .
N7 C35 C36' 91.8(8) . .
C36' C36 C35 90.2(15) . .
C36' C36 N8 72.3(13) . .
C35 C36 N8 110.4(9) . .
C36' C36 C35' 57.6(13) . .
C35 C36 C35' 32.6(6) . .
N8 C36 C35' 97.4(8) . .
C36 C36' C35' 90.9(16) . .
C36 C36' N8 71.7(13) . .
C35' C36' N8 110.4(11) . .
C36 C36' C35 57.3(13) . .
C35' C36' C35 33.6(7) . .
N8 C36' C35 97.0(9) . .
C35 C35' C36' 86.2(15) . .
C35 C35' N7 73.3(13) . .
C36' C35' N7 102.3(11) . .
C35 C35' C36 54.8(12) . .
C36' C35' C36 31.5(7) . .
N7 C35' C36 91.2(9) . .
C7 O1 Mn1 104.9(3) . .
C8 O3 Mn1 89.0(2) . 1_655
C8 O4 Mn1 94.7(3) . 1_655
C9 N1 C18 119.9(4) . .
C9 N1 C33 119.1(3) . .
C18 N1 C33 117.7(4) . .
C27 N2 C24 103.8(4) . .
C27 N2 C21 131.0(3) . .
C24 N2 C21 125.1(4) . .
C27 N3 C25 104.6(3) . .
C27 N3 Mn1 134.9(2) . 2_746
C25 N3 Mn1 120.3(3) . 2_746
C17 N4 C15 105.8(4) . .
C17 N4 C12 127.0(3) . .
C15 N4 C12 127.1(4) . .
C17 N5 C16 104.2(4) . .
C17 N5 Mn1 129.3(3) . .
C16 N5 Mn1 126.3(3) . .
C5 N6 H6NA 126(3) . .
C5 N6 H6NB 118(4) . .
H6NA N6 H6NB 114(3) . .
C34 N7 C30 131.2(4) . .
C34 N7 C35' 105.6(7) . .
C30 N7 C35' 120.9(7) . .
C34 N7 C35 104.1(6) . .
C30 N7 C35 121.7(6) . .
C35' N7 C35 36.2(6) . .
C34 N8 C36 103.3(6) . .
C34 N8 C36' 102.2(7) . .
C36 N8 C36' 35.9(5) . .
C34 N8 Mn1 134.9(3) . 1_545
C36 N8 Mn1 120.0(5) . 1_545
C36' N8 Mn1 119.8(6) . 1_545

loop_
_geom_bond_atom_site_label_1
_geom_bond_atom_site_label_2
_geom_bond_distance
_geom_bond_site_symmetry_2
Mn1 O1 2.163(3) .
Mn1 N3 2.230(3) 2_756
Mn1 N5 2.231(4) .
Mn1 N8 2.270(4) 1_565
Mn1 O4 2.275(3) 1_455
Mn1 O3 2.413(3) 1_455
C1 C6 1.375(5) .
C1 C2 1.389(5) .
C1 C7 1.496(5) .
C2 C3 1.376(5) .
C2 H2 0.9300 .
C3 C4 1.394(5) .
C3 C8 1.499(5) .
C4 C5 1.385(5) .
C4 H4 0.9300 .
C5 C6 1.388(5) .
C5 N6 1.393(5) .
C6 H6 0.9300 .
C7 O2 1.244(5) .
C7 O1 1.261(5) .
C8 O3 1.236(5) .
C8 O4 1.264(5) .
C9 C10 1.369(6) .
C9 C14 1.391(6) .
C9 N1 1.409(5) .
C10 C11 1.385(6) .
C10 H10 0.9300 .
C11 C12 1.377(6) .
C11 H11 0.9300 .
C12 C13 1.370(6) .
C12 N4 1.428(5) .
C13 C14 1.365(6) .
C13 H13 0.9300 .
C14 H14 0.9300 .
C15 C16 1.342(6) .
C15 N4 1.361(5) .
C15 H15 0.9300 .
C16 N5 1.358(6) .
C16 H16 0.9300 .
C17 N5 1.313(5) .
C17 N4 1.327(5) .
C17 H17 0.9300 .
C18 C19 1.376(6) .
C18 C23 1.379(6) .
C18 N1 1.430(5) .
C19 C20 1.378(6) .
C19 H19 0.9300 .
C20 C21 1.366(6) .
C20 H20 0.9300 .
C21 C22 1.370(6) .
C21 N2 1.420(5) .
C22 C23 1.373(6) .
C22 H22 0.9300 .
C23 H23 0.9300 .
C24 N2 1.341(6) .
C24 C25 1.355(7) .
C24 H24 0.9300 .
C25 N3 1.334(5) .
C25 H25 0.9300 .
C27 N3 1.299(5) .
C27 N2 1.329(5) .
C27 H27 0.9300 .
C28 C29 1.373(7) .
C28 C33 1.378(6) .
C28 H28 0.9300 .
C29 C30 1.365(7) .
C29 H29 0.9300 .
C30 C31 1.363(6) .
C30 N7 1.422(6) .
C31 C32 1.390(6) .
C31 H31 0.9300 .
C32 C33 1.366(6) .
C32 H32 0.9300 .
C33 N1 1.432(5) .
C34 N8 1.291(5) .
C34 N7 1.320(6) .
C34 H34 0.9300 .
C35 C35' 0.901(14) .
C35 C36 1.365(15) .
C35 N7 1.460(12) .
C35 C36' 1.623(19) .
C36 C36' 0.872(13) .
C36 N8 1.410(11) .
C36 C35' 1.670(19) .
C36' C35' 1.411(18) .
C36' N8 1.415(14) .
C35' N7 1.436(14) .
O3 Mn1 2.413(3) 1_655
O4 Mn1 2.275(3) 1_655
N3 Mn1 2.230(3) 2_746
N6 H6NA 0.827(19) .
N6 H6NB 0.813(19) .
N8 Mn1 2.270(4) 1_545

loop_
_geom_torsion_atom_site_label_1
_geom_torsion_atom_site_label_2
_geom_torsion_atom_site_label_3
_geom_torsion_atom_site_label_4
_geom_torsion
_geom_torsion_site_symmetry_1
_geom_torsion_site_symmetry_4
C6 C1 C2 C3 -1.4(6) . .
C7 C1 C2 C3 178.5(4) . .
C1 C2 C3 C4 0.4(6) . .
C1 C2 C3 C8 -178.1(4) . .
C2 C3 C4 C5 1.0(7) . .
C8 C3 C4 C5 179.5(4) . .
C3 C4 C5 C6 -1.4(7) . .
C3 C4 C5 N6 177.8(4) . .
C2 C1 C6 C5 1.1(7) . .
C7 C1 C6 C5 -178.9(4) . .
C4 C5 C6 C1 0.3(7) . .
N6 C5 C6 C1 -178.9(5) . .
C6 C1 C7 O2 -175.6(5) . .
C2 C1 C7 O2 4.5(7) . .
C6 C1 C7 O1 4.1(6) . .
C2 C1 C7 O1 -175.8(4) . .
C2 C3 C8 O3 -13.4(7) . .
C4 C3 C8 O3 168.1(4) . .
C2 C3 C8 O4 166.3(4) . .
C4 C3 C8 O4 -12.1(7) . .
C14 C9 C10 C11 0.8(6) . .
N1 C9 C10 C11 178.9(4) . .
C9 C10 C11 C12 -0.7(6) . .
C10 C11 C12 C13 -0.1(6) . .
C10 C11 C12 N4 179.9(3) . .
C11 C12 C13 C14 0.6(7) . .
N4 C12 C13 C14 -179.4(4) . .
C12 C13 C14 C9 -0.5(7) . .
C10 C9 C14 C13 -0.3(7) . .
N1 C9 C14 C13 -178.4(4) . .
N4 C15 C16 N5 -0.3(6) . .
C23 C18 C19 C20 -1.2(7) . .
N1 C18 C19 C20 177.7(4) . .
C18 C19 C20 C21 1.0(8) . .
C19 C20 C21 C22 -0.8(7) . .
C19 C20 C21 N2 -176.5(4) . .
C20 C21 C22 C23 0.9(8) . .
N2 C21 C22 C23 176.5(4) . .
C21 C22 C23 C18 -1.2(8) . .
C19 C18 C23 C22 1.3(8) . .
N1 C18 C23 C22 -177.6(4) . .
N2 C24 C25 N3 2.6(9) . .
C33 C28 C29 C30 -2.9(9) . .
C28 C29 C30 C31 2.0(9) . .
C28 C29 C30 N7 -177.7(5) . .
C29 C30 C31 C32 -0.1(7) . .
N7 C30 C31 C32 179.6(4) . .
C30 C31 C32 C33 -0.8(7) . .
C31 C32 C33 C28 -0.2(7) . .
C31 C32 C33 N1 -179.4(4) . .
C29 C28 C33 C32 2.0(8) . .
C29 C28 C33 N1 -178.8(5) . .
C35' C35 C36 C36' 0.3(19) . .
N7 C35 C36 C36' 70.8(15) . .
C35' C35 C36 N8 -70.9(16) . .
N7 C35 C36 N8 -0.4(13) . .
C36' C35 C36 N8 -71.2(13) . .
N7 C35 C36 C35' 70.5(12) . .
C36' C35 C36 C35' -0.3(19) . .
C35 C36 C36' C35' -0.2(12) . .
N8 C36 C36' C35' 111.2(10) . .
C35 C36 C36' N8 -111.4(8) . .
C35' C36 C36' N8 -111.2(10) . .
N8 C36 C36' C35 111.4(8) . .
C35' C36 C36' C35 0.2(12) . .
C35' C35 C36' C36 -180(2) . .
N7 C35 C36' C36 -113.5(15) . .
C36 C35 C36' C35' 180(2) . .
N7 C35 C36' C35' 66.2(13) . .
C35' C35 C36' N8 -116.7(15) . .
C36 C35 C36' N8 63.0(13) . .
N7 C35 C36' N8 -50.5(10) . .
C36 C35 C35' C36' -0.2(12) . .
N7 C35 C35' C36' -104.0(9) . .
C36 C35 C35' N7 103.8(9) . .
C36' C35 C35' N7 104.0(9) . .
N7 C35 C35' C36 -103.8(9) . .
C36' C35 C35' C36 0.2(12) . .
C36 C36' C35' C35 0.3(19) . .
N8 C36' C35' C35 71.1(15) . .
C36 C36' C35' N7 -71.7(15) . .
N8 C36' C35' N7 -0.9(14) . .
C35 C36' C35' N7 -72.0(13) . .
N8 C36' C35' C36 70.8(14) . .
C35 C36' C35' C36 -0.3(19) . .
C36' C36 C35' C35 -180(2) . .
N8 C36 C35' C35 116.8(15) . .
C35 C36 C35' C36' 180(2) . .
N8 C36 C35' C36' -63.6(14) . .
C36' C36 C35' N7 111.9(16) . .
C35 C36 C35' N7 -68.5(13) . .
N8 C36 C35' N7 48.2(9) . .
O2 C7 O1 Mn1 6.8(6) . .
C1 C7 O1 Mn1 -172.9(3) . .
N3 Mn1 O1 C7 9.8(4) 2_756 .
N5 Mn1 O1 C7 -86.4(3) . .
N8 Mn1 O1 C7 96.8(3) 1_565 .
O4 Mn1 O1 C7 -176.6(3) 1_455 .
O3 Mn1 O1 C7 178.4(3) 1_455 .
O4 C8 O3 Mn1 5.8(5) . 1_655
C3 C8 O3 Mn1 -174.5(4) . 1_655
O3 C8 O4 Mn1 -6.2(5) . 1_655
C3 C8 O4 Mn1 174.1(4) . 1_655
C10 C9 N1 C18 26.3(6) . .
C14 C9 N1 C18 -155.6(4) . .
C10 C9 N1 C33 -132.5(4) . .
C14 C9 N1 C33 45.5(5) . .
C19 C18 N1 C9 -128.1(5) . .
C23 C18 N1 C9 50.8(6) . .
C19 C18 N1 C33 31.0(6) . .
C23 C18 N1 C33 -150.1(4) . .
C32 C33 N1 C9 -148.7(4) . .
C28 C33 N1 C9 32.1(6) . .
C32 C33 N1 C18 52.0(6) . .
C28 C33 N1 C18 -127.2(5) . .
N3 C27 N2 C24 1.2(6) . .
N3 C27 N2 C21 178.9(5) . .
C25 C24 N2 C27 -2.2(7) . .
C25 C24 N2 C21 179.9(6) . .
C20 C21 N2 C27 -125.9(5) . .
C22 C21 N2 C27 58.6(7) . .
C20 C21 N2 C24 51.3(7) . .
C22 C21 N2 C24 -124.2(6) . .
N2 C27 N3 C25 0.3(7) . .
N2 C27 N3 Mn1 175.4(3) . 2_746
C24 C25 N3 C27 -1.7(8) . .
C24 C25 N3 Mn1 -177.7(5) . 2_746
N5 C17 N4 C15 -0.1(5) . .
N5 C17 N4 C12 -178.7(3) . .
C16 C15 N4 C17 0.2(5) . .
C16 C15 N4 C12 178.8(4) . .
C13 C12 N4 C17 137.3(5) . .
C11 C12 N4 C17 -42.7(6) . .
C13 C12 N4 C15 -41.0(6) . .
C11 C12 N4 C15 139.0(4) . .
N4 C17 N5 C16 -0.1(5) . .
N4 C17 N5 Mn1 175.0(3) . .
C15 C16 N5 C17 0.2(5) . .
C15 C16 N5 Mn1 -175.0(3) . .
O1 Mn1 N5 C17 127.3(4) . .
N3 Mn1 N5 C17 -6.7(4) 2_756 .
N8 Mn1 N5 C17 -170(2) 1_565 .
O4 Mn1 N5 C17 -147.4(4) 1_455 .
O3 Mn1 N5 C17 -92.2(4) 1_455 .
O1 Mn1 N5 C16 -58.7(4) . .
N3 Mn1 N5 C16 167.3(3) 2_756 .
N8 Mn1 N5 C16 4(2) 1_565 .
O4 Mn1 N5 C16 26.7(4) 1_455 .
O3 Mn1 N5 C16 81.9(4) 1_455 .
N8 C34 N7 C30 -177.0(5) . .
N8 C34 N7 C35' 20.4(8) . .
N8 C34 N7 C35 -17.1(8) . .
C31 C30 N7 C34 -35.7(8) . .
C29 C30 N7 C34 144.0(6) . .
C31 C30 N7 C35' 124.7(8) . .
C29 C30 N7 C35' -55.6(9) . .
C31 C30 N7 C35 167.4(7) . .
C29 C30 N7 C35 -12.9(10) . .
C35 C35' N7 C34 -92.6(13) . .
C36' C35' N7 C34 -10.4(11) . .
C36 C35' N7 C34 -40.1(8) . .
C35 C35' N7 C30 102.7(13) . .
C36' C35' N7 C30 -175.1(8) . .
C36 C35' N7 C30 155.1(6) . .
C36' C35' N7 C35 82.2(15) . .
C36 C35' N7 C35 52.5(11) . .
C35' C35 N7 C34 97.4(14) . .
C36 C35 N7 C34 9.5(11) . .
C36' C35 N7 C34 40.0(9) . .
C35' C35 N7 C30 -100.3(14) . .
C36 C35 N7 C30 171.9(8) . .
C36' C35 N7 C30 -157.7(7) . .
C36 C35 N7 C35' -87.8(15) . .
C36' C35 N7 C35' -57.3(13) . .
N7 C34 N8 C36 16.6(7) . .
N7 C34 N8 C36' -20.2(8) . .
N7 C34 N8 Mn1 -179.3(4) . 1_545
C36' C36 N8 C34 -92.5(14) . .
C35 C36 N8 C34 -9.0(11) . .
C35' C36 N8 C34 -39.9(9) . .
C35 C36 N8 C36' 83.5(15) . .
C35' C36 N8 C36' 52.6(12) . .
C36' C36 N8 Mn1 100.5(13) . 1_545
C35 C36 N8 Mn1 -176.1(8) . 1_545
C35' C36 N8 Mn1 153.0(6) . 1_545
C36 C36' N8 C34 95.9(13) . .
C35' C36' N8 C34 11.9(12) . .
C35 C36' N8 C34 43.8(9) . .
C35' C36' N8 C36 -84.0(16) . .
C35 C36' N8 C36 -52.1(11) . .
C36 C36' N8 Mn1 -101.0(13) . 1_545
C35' C36' N8 Mn1 175.0(8) . 1_545
C35 C36' N8 Mn1 -153.1(6) . 1_545
